data_2106879
loop_
_publ_author_name
'Baggio, R.F.'
'Baggio, S.'

_publ_section_title
;
 Crystal structure and chemical bonding of manganese(II) sulphite
 trihydrate
;
_journal_name_full 'Acta Crystallographica B (24,1968-38,1982)'
_journal_page_first 1959
_journal_page_last 1962
_journal_volume 32
_journal_year 1976
_chemical_formula_sum 'H6 Mn O6 S'
_chemical_name_systematic 'Mn (S O3) (H2 O)3'
_space_group_IT_number 62
_symmetry_space_group_name_Hall '-P 2ac 2n'
_symmetry_space_group_name_H-M 'P n m a'
_cell_angle_alpha 90
_cell_angle_beta 90
_cell_angle_gamma 90
_cell_formula_units_Z 4
_cell_length_a 9.72
_cell_length_b 5.63
_cell_length_c 9.53
_cell_volume 521.516
_citation_journal_id_ASTM ACBCAR
_cod_data_source_file Baggio_ACBCAR_1976_424.cif
_cod_data_source_block H6Mn1O6S1
_cod_original_cell_volume 521.5159
_cod_original_formula_sum 'H6 Mn1 O6 S1'
_cod_database_code 2106879

loop_
_symmetry_equiv_pos_as_xyz
x,y,z
-x+1/2,-y,z+1/2
x+1/2,-y+1/2,-z+1/2
-x,y+1/2,-z
-x,-y,-z
x-1/2,y,-z-1/2
-x-1/2,y-1/2,z-1/2
x,-y-1/2,z

loop_
_atom_site_label
_atom_site_type_symbol
_atom_site_fract_x
_atom_site_fract_y
_atom_site_fract_z
_atom_site_occupancy
_atom_site_U_iso_or_equiv
O1 O-2 0.91171 0.75 0.11714 1 0.0
O3 O-2 0.63263 0.75 0.76451 1 0.0
O2 O-2 0.11909 0.53524 0.17215 1 0.0
S1 S+4 0.06527 0.75 0.09052 1 0.0
Mn1 Mn+2 0.2234 0.25 0.0626 1 0.0
O4 O-2 0.36254 0.50486 0.95202 1 0.0
